data_2209221
loop_
_publ_author_name
'Nobuto Yoshinari'
'Asako Igashira-Kamiyama'
'Takumi Konno'

_publ_section_title
;<i>meso</i>-Tetrakis(ethylenediamine)-1\k^4^<i>N</i>,<i>N</i>';3\k^4^<i>N</i>,<i>N</i>'-di-\m-sulfidoacetato-1:2\k^3^<i>O</i>,<i>S</i>:<i>S</i>;2:3\k^3^<i>S</i>:<i>S</i>,<i>O</i>-dicobalt(III)silver(I)
 triperchlorate
;
_journal_coeditor_code IS2029
_journal_issue 6
_journal_name_full 'Acta Crystallographica Section E'
_journal_page_first m1229
_journal_page_last m1231
_journal_paper_doi 10.1107/S1600536806015868
_journal_volume 62
_journal_year 2006
_chemical_formula_iupac '[Ag Co2 (C2 H4 O2 S)2 (C2 H8 N2)4] (Cl O4)3'
_chemical_formula_moiety 'C12 H40 Ag Co2 N8 O4 S2 3+, 3Cl O4 -'
_chemical_formula_sum 'C12 H40 Ag Cl3 Co2 N8 O16 S2'
_chemical_formula_weight 944.69
_chemical_name_systematic
;
<i>meso</i>-Tetrakis(ethylenediamine)-1\k^4^N,N';3\k^4^N,N'-
di-\m-sulfidoacetato-1:2\k^3^O,S:S;2:3\k^3^S:S,O-
dicobalt(III)silver(I) triperchlorate
;
_space_group_IT_number 14
_symmetry_cell_setting monoclinic
_symmetry_space_group_name_Hall '-P 2yn'
_symmetry_space_group_name_H-M 'P 1 21/n 1'
_atom_sites_solution_hydrogens geom
_atom_sites_solution_primary direct
_atom_sites_solution_secondary difmap
_cell_angle_alpha 90.00
_cell_angle_beta 106.857(14)
_cell_angle_gamma 90.00
_cell_formula_units_Z 2
_cell_length_a 12.486(3)
_cell_length_b 8.974(2)
_cell_length_c 14.410(2)
_cell_measurement_reflns_used 25
_cell_measurement_temperature 296(2)
_cell_measurement_theta_max 15.0
_cell_measurement_theta_min 14.7
_cell_volume 1545.3(6)
_computing_cell_refinement
;
MSC/AFC Diffractometer Control Software
;
_computing_data_collection
;
MSC/AFC Diffractometer Control Software
(Molecular Structure Corporation, 1992)
;
_computing_data_reduction
;
Crystal structure (Rigaku/MSC, 2004)
;
_computing_molecular_graphics 'ORTEP-3 for Windows (Farrugia, 1997)'
_computing_publication_material 'WinGX (Farrugia, 1999)'
_computing_structure_refinement 'SHELXL97 (Sheldrick, 1997)'
_computing_structure_solution 'SIR92 (Altomare <i>et al.</i>,  1994)'
_diffrn_ambient_temperature 296(2)
_diffrn_measured_fraction_theta_full 1.000
_diffrn_measured_fraction_theta_max 1.000
_diffrn_measurement_device_type 'Rigaku AFC-7S'
_diffrn_measurement_method \w--2\q
_diffrn_radiation_monochromator graphite
_diffrn_radiation_source 'fine-focus sealed tube'
_diffrn_radiation_type MoK\a
_diffrn_radiation_wavelength 0.71069
_diffrn_reflns_av_R_equivalents 0.0210
_diffrn_reflns_av_sigmaI/netI 0.0347
_diffrn_reflns_limit_h_max 16
_diffrn_reflns_limit_h_min 0
_diffrn_reflns_limit_k_max 11
_diffrn_reflns_limit_k_min 0
_diffrn_reflns_limit_l_max 17
_diffrn_reflns_limit_l_min -18
_diffrn_reflns_number 3700
_diffrn_reflns_theta_full 27.49
_diffrn_reflns_theta_max 27.49
_diffrn_reflns_theta_min 2.56
_diffrn_standards_decay_% -0.13
_diffrn_standards_interval_count 150
_diffrn_standards_number 3
_exptl_absorpt_coefficient_mu 2.164
_exptl_absorpt_correction_T_max 0.5831
_exptl_absorpt_correction_T_min 0.4922
_exptl_absorpt_correction_type psi-scan
_exptl_absorpt_process_details '(North <i>et al.</i>,  1968)'
_exptl_crystal_colour red
_exptl_crystal_density_diffrn 2.030
_exptl_crystal_density_method 'not measured'
_exptl_crystal_description prism
_exptl_crystal_F_000 952
_exptl_crystal_size_max 0.35
_exptl_crystal_size_mid 0.35
_exptl_crystal_size_min 0.25
_refine_diff_density_max 0.591
_refine_diff_density_min -0.418
_refine_ls_extinction_method none
_refine_ls_goodness_of_fit_ref 1.026
_refine_ls_hydrogen_treatment mixed
_refine_ls_matrix_type full
_refine_ls_number_parameters 253
_refine_ls_number_reflns 3542
_refine_ls_number_restraints 0
_refine_ls_restrained_S_all 1.026
_refine_ls_R_factor_all 0.0525
_refine_ls_R_factor_gt 0.0325
_refine_ls_shift/su_max 0.000
_refine_ls_shift/su_mean 0.000
_refine_ls_structure_factor_coef Fsqd
_refine_ls_weighting_details 'calc w=1/[\s^2^(Fo^2^)+(0.0367P)^2^+1.5353P] where P=(Fo^2^+2Fc^2^)/3'
_refine_ls_weighting_scheme calc
_refine_ls_wR_factor_gt 0.0778
_refine_ls_wR_factor_ref 0.0850
_reflns_number_gt 2788
_reflns_number_total 3542
_reflns_threshold_expression I>2\s(I)
_cod_data_source_file is2029.cif
_cod_data_source_block I
_cod_original_cell_volume 1545.2(6)
_cod_original_sg_symbol_H-M 'P 21/n'
_cod_database_code 2209221
_cod_database_fobs_code 2209221

loop_
_symmetry_equiv_pos_as_xyz
'x, y, z'
'-x+1/2, y+1/2, -z+1/2'
'-x, -y, -z'
'x-1/2, -y-1/2, z-1/2'

loop_
_atom_site_type_symbol
_atom_site_label
_atom_site_fract_x
_atom_site_fract_y
_atom_site_fract_z
_atom_site_U_iso_or_equiv
_atom_site_adp_type
_atom_site_calc_flag
_atom_site_refinement_flags
_atom_site_occupancy
Ag Ag1 0.5000 0.5000 0.5000 0.04000(12) Uani d S 1
Co Co1 0.19574(3) 0.37190(5) 0.47184(3) 0.02058(11) Uani d . 1
Cl Cl1 0.47295(8) 0.38249(11) 0.22391(7) 0.0417(2) Uani d . 1
Cl Cl2 0.5000 0.0000 0.5000 0.0454(3) Uani d S 1
S S1 0.30444(6) 0.55848(9) 0.44754(6) 0.02741(17) Uani d . 1
O O1 0.14597(18) 0.4998(3) 0.55573(17) 0.0284(5) Uani d . 1
O O2 0.1355(2) 0.7241(3) 0.61434(19) 0.0392(6) Uani d . 1
O O3 0.4350(4) 0.3429(8) 0.3006(3) 0.127(2) Uani d . 1
O O4 0.3938(6) 0.4563(6) 0.1514(4) 0.152(3) Uani d . 1
O O5 0.5711(4) 0.4729(5) 0.2582(3) 0.0879(13) Uani d . 1
O O6 0.5030(4) 0.2534(4) 0.1830(4) 0.1032(16) Uani d . 1
O O7 0.5009(6) 0.1547(8) 0.5280(6) 0.070(2) Uani d P 0.50
O O8 0.5780(6) -0.0101(10) 0.4459(8) 0.098(3) Uani d P 0.50
O O9 0.5190(10) -0.0930(13) 0.5775(9) 0.133(4) Uani d P 0.50
O O10 0.3886(6) -0.0226(10) 0.4341(6) 0.079(2) Uani d P 0.50
N N1 0.2377(3) 0.2483(4) 0.3760(2) 0.0335(6) Uani d . 1
H H1 0.304(4) 0.252(4) 0.380(3) 0.033(10) Uiso d . 1
H H2 0.225(4) 0.164(5) 0.382(3) 0.051(15) Uiso d . 1
N N2 0.0707(2) 0.4379(4) 0.3635(2) 0.0301(6) Uani d . 1
H H3 0.076(3) 0.526(4) 0.355(3) 0.021(9) Uiso d . 1
H H4 0.007(4) 0.431(5) 0.382(3) 0.062(14) Uiso d . 1
N N3 0.3122(2) 0.2950(4) 0.5846(2) 0.0293(6) Uani d . 1
H H5 0.345(4) 0.373(5) 0.623(3) 0.043(12) Uiso d . 1
H H6 0.357(3) 0.248(4) 0.569(3) 0.029(10) Uiso d . 1
N N4 0.1015(2) 0.2121(3) 0.5023(2) 0.0294(6) Uani d . 1
H H7 0.058(4) 0.257(5) 0.533(3) 0.041(11) Uiso d . 1
H H8 0.058(3) 0.166(4) 0.452(3) 0.029(10) Uiso d . 1
C C1 0.2712(3) 0.6901(4) 0.5306(3) 0.0348(8) Uani d . 1
H H9 0.3378 0.7079 0.5842 0.042 Uiso calc R 1
H H10 0.2492 0.7841 0.4973 0.042 Uiso calc R 1
C C2 0.1778(3) 0.6359(4) 0.5704(2) 0.0279(7) Uani d . 1
C C3 0.1761(4) 0.3000(6) 0.2771(3) 0.0502(11) Uani d . 1
H H11 0.2142 0.3845 0.2591 0.060 Uiso calc R 1
H H12 0.1724 0.2208 0.2305 0.060 Uiso calc R 1
C C4 0.0624(3) 0.3432(6) 0.2775(3) 0.0501(11) Uani d . 1
H H13 0.0185 0.2549 0.2800 0.060 Uiso calc R 1
H H14 0.0257 0.3976 0.2188 0.060 Uiso calc R 1
C C5 0.2609(3) 0.1903(5) 0.6400(3) 0.0400(8) Uani d . 1
H H15 0.3175 0.1246 0.6798 0.048 Uiso calc R 1
H H16 0.2266 0.2453 0.6819 0.048 Uiso calc R 1
C C6 0.1748(3) 0.1024(4) 0.5673(3) 0.0381(8) Uani d . 1
H H17 0.2100 0.0376 0.5308 0.046 Uiso calc R 1
H H18 0.1318 0.0415 0.5993 0.046 Uiso calc R 1

loop_
_atom_site_aniso_label
_atom_site_aniso_U_11
_atom_site_aniso_U_22
_atom_site_aniso_U_33
_atom_site_aniso_U_12
_atom_site_aniso_U_13
_atom_site_aniso_U_23
Ag1 0.01916(17) 0.0438(2) 0.0608(3) 0.00068(16) 0.01763(17) 0.0042(2)
Co1 0.01564(18) 0.0233(2) 0.0231(2) 0.00048(16) 0.00621(15) 0.00018(16)
Cl1 0.0511(5) 0.0386(5) 0.0386(5) 0.0029(4) 0.0182(4) -0.0003(4)
Cl2 0.0390(7) 0.0425(7) 0.0540(8) 0.0042(6) 0.0123(6) -0.0046(7)
S1 0.0204(3) 0.0301(4) 0.0348(4) -0.0011(3) 0.0127(3) 0.0022(3)
O1 0.0242(10) 0.0308(12) 0.0349(12) -0.0034(10) 0.0156(9) -0.0029(10)
O2 0.0356(13) 0.0373(14) 0.0489(15) 0.0054(11) 0.0187(12) -0.0101(12)
O3 0.091(3) 0.229(7) 0.078(3) -0.029(4) 0.054(3) 0.013(4)
O4 0.183(6) 0.082(3) 0.120(4) 0.034(4) -0.066(4) 0.022(3)
O5 0.098(3) 0.077(3) 0.089(3) -0.037(2) 0.027(2) -0.029(2)
O6 0.118(4) 0.056(2) 0.166(5) -0.025(2) 0.089(3) -0.046(3)
O7 0.077(5) 0.050(4) 0.100(6) -0.003(3) 0.051(4) -0.024(4)
O8 0.057(4) 0.104(7) 0.149(8) -0.014(4) 0.055(5) -0.079(6)
O9 0.115(9) 0.123(9) 0.136(10) -0.001(7) -0.006(7) 0.075(8)
O10 0.039(3) 0.101(6) 0.085(5) 0.000(4) -0.001(3) 0.011(5)
N1 0.0306(16) 0.0368(18) 0.0350(16) 0.0019(14) 0.0125(13) -0.0055(14)
N2 0.0203(13) 0.0368(17) 0.0325(15) 0.0003(13) 0.0067(11) 0.0070(14)
N3 0.0225(13) 0.0328(16) 0.0309(15) 0.0024(12) 0.0053(11) 0.0022(13)
N4 0.0250(13) 0.0322(16) 0.0306(15) -0.0052(12) 0.0076(12) 0.0012(12)
C1 0.0328(17) 0.0236(16) 0.053(2) -0.0027(14) 0.0209(16) -0.0052(16)
C2 0.0197(14) 0.0319(17) 0.0319(16) 0.0056(13) 0.0071(12) -0.0016(14)
C3 0.051(2) 0.072(3) 0.0290(19) 0.008(2) 0.0136(17) -0.0048(19)
C4 0.043(2) 0.072(3) 0.0286(19) 0.002(2) -0.0003(16) 0.001(2)
C5 0.0345(18) 0.052(2) 0.0327(18) 0.0036(17) 0.0083(15) 0.0145(17)
C6 0.040(2) 0.0314(19) 0.045(2) 0.0009(15) 0.0154(17) 0.0112(16)

loop_
_atom_type_symbol
_atom_type_description
_atom_type_scat_dispersion_real
_atom_type_scat_dispersion_imag
_atom_type_scat_source
C C 0.0033 0.0016 'International Tables Vol C Tables 4.2.6.8 and 6.1.1.4'
H H 0.0000 0.0000 'International Tables Vol C Tables 4.2.6.8 and 6.1.1.4'
N N 0.0061 0.0033 'International Tables Vol C Tables 4.2.6.8 and 6.1.1.4'
O O 0.0106 0.0060 'International Tables Vol C Tables 4.2.6.8 and 6.1.1.4'
S S 0.1246 0.1234 'International Tables Vol C Tables 4.2.6.8 and 6.1.1.4'
Cl Cl 0.1484 0.1585 'International Tables Vol C Tables 4.2.6.8 and 6.1.1.4'
Co Co 0.3494 0.9721 'International Tables Vol C Tables 4.2.6.8 and 6.1.1.4'
Ag Ag -0.8971 1.1015 'International Tables Vol C Tables 4.2.6.8 and 6.1.1.4'

loop_
_geom_angle_atom_site_label_1
_geom_angle_atom_site_label_2
_geom_angle_atom_site_label_3
_geom_angle_site_symmetry_1
_geom_angle_site_symmetry_3
_geom_angle
_geom_angle_publ_flag
S1 Ag1 S1 . 3_666 180.0 y
S1 Ag1 O3 3_666 . 99.35(10) ?
S1 Ag1 O3 . . 80.65(10) ?
S1 Ag1 O7 3_666 . 77.11(14) ?
S1 Ag1 O7 . . 102.89(14) ?
O3 Ag1 O7 . . 69.98(19) ?
O1 Co1 N2 . . 89.57(12) ?
N4 Co1 S1 . . 176.16(10) y
O1 Co1 N1 . . 175.06(12) y
N2 Co1 N1 . . 85.56(13) ?
O1 Co1 N3 . . 89.21(12) ?
N2 Co1 N3 . . 175.04(13) y
N1 Co1 N3 . . 95.70(14) ?
O1 Co1 N4 . . 88.36(12) ?
N2 Co1 N4 . . 90.48(13) ?
N1 Co1 N4 . . 92.51(15) ?
N3 Co1 N4 . . 84.67(12) ?
O1 Co1 S1 . . 88.45(7) ?
N2 Co1 S1 . . 91.63(10) ?
N1 Co1 S1 . . 90.85(11) ?
N3 Co1 S1 . . 93.15(9) ?
O3 Cl1 O4 . . 113.3(4) ?
O3 Cl1 O6 . . 108.9(4) ?
O4 Cl1 O6 . . 107.4(4) ?
O3 Cl1 O5 . . 109.3(3) ?
O4 Cl1 O5 . . 110.0(3) ?
O6 Cl1 O5 . . 107.9(3) ?
O9 Cl2 O8 . . 115.4(7) ?
O9 Cl2 O7 . . 112.0(6) ?
O8 Cl2 O7 . . 105.4(4) ?
O9 Cl2 O10 . . 110.9(6) ?
O8 Cl2 O10 . . 108.2(5) ?
O7 Cl2 O10 . . 104.2(5) ?
C1 S1 Co1 . . 96.81(11) ?
C1 S1 Ag1 . . 109.97(12) ?
Co1 S1 Ag1 . . 113.22(4) ?
C2 O1 Co1 . . 122.5(2) ?
Cl1 O3 Ag1 . . 125.0(3) ?
Cl2 O7 Ag1 . . 156.5(5) ?
C3 N1 Co1 . . 109.3(3) ?
C3 N1 H1 . . 107(3) ?
Co1 N1 H1 . . 113(3) ?
C3 N1 H2 . . 110(4) ?
Co1 N1 H2 . . 112(3) ?
H1 N1 H2 . . 105(4) ?
C4 N2 Co1 . . 109.9(2) ?
C4 N2 H3 . . 115(3) ?
Co1 N2 H3 . . 109(3) ?
C4 N2 H4 . . 111(3) ?
Co1 N2 H4 . . 108(3) ?
H3 N2 H4 . . 103(4) ?
C5 N3 Co1 . . 109.5(2) ?
C5 N3 H5 . . 110(3) ?
Co1 N3 H5 . . 109(3) ?
C5 N3 H6 . . 105(3) ?
Co1 N3 H6 . . 112(3) ?
H5 N3 H6 . . 110(4) ?
C6 N4 Co1 . . 108.9(2) ?
C6 N4 H7 . . 110(3) ?
Co1 N4 H7 . . 106(3) ?
C6 N4 H8 . . 110(2) ?
Co1 N4 H8 . . 115(2) ?
H7 N4 H8 . . 107(4) ?
C2 C1 S1 . . 112.8(2) ?
C2 C1 H9 . . 109.0 ?
S1 C1 H9 . . 109.0 ?
C2 C1 H10 . . 109.0 ?
S1 C1 H10 . . 109.0 ?
H9 C1 H10 . . 107.8 ?
O2 C2 O1 . . 122.8(3) ?
O2 C2 C1 . . 118.7(3) ?
O1 C2 C1 . . 118.5(3) ?
C4 C3 N1 . . 108.0(3) ?
C4 C3 H11 . . 110.1 ?
N1 C3 H11 . . 110.1 ?
C4 C3 H12 . . 110.1 ?
N1 C3 H12 . . 110.1 ?
H11 C3 H12 . . 108.4 ?
C3 C4 N2 . . 108.7(3) ?
C3 C4 H13 . . 110.0 ?
N2 C4 H13 . . 110.0 ?
C3 C4 H14 . . 110.0 ?
N2 C4 H14 . . 110.0 ?
H13 C4 H14 . . 108.3 ?
C6 C5 N3 . . 106.9(3) ?
C6 C5 H15 . . 110.3 ?
N3 C5 H15 . . 110.3 ?
C6 C5 H16 . . 110.3 ?
N3 C5 H16 . . 110.3 ?
H15 C5 H16 . . 108.6 ?
N4 C6 C5 . . 106.3(3) ?
N4 C6 H17 . . 110.5 ?
C5 C6 H17 . . 110.5 ?
N4 C6 H18 . . 110.5 ?
C5 C6 H18 . . 110.5 ?
H17 C6 H18 . . 108.7 ?

loop_
_geom_bond_atom_site_label_1
_geom_bond_atom_site_label_2
_geom_bond_site_symmetry_2
_geom_bond_distance
_geom_bond_publ_flag
Ag1 S1 3_666 2.3954(10) ?
Ag1 S1 . 2.3954(10) y
Ag1 O3 . 3.090(5) y
Ag1 O7 . 3.124(7) y
Co1 O1 . 1.897(2) y
Co1 N1 . 1.957(3) y
Co1 N2 . 1.952(3) y
Co1 N3 . 1.965(3) y
Co1 N4 . 1.983(3) y
Co1 S1 . 2.2458(10) y
Cl1 O3 . 1.370(4) ?
Cl1 O4 . 1.381(4) ?
Cl1 O6 . 1.400(4) ?
Cl1 O5 . 1.432(4) ?
Cl2 O9 . 1.358(9) ?
Cl2 O9 3_656 1.358(9) ?
Cl2 O8 3_656 1.416(7) ?
Cl2 O8 . 1.416(7) ?
Cl2 O7 . 1.445(7) ?
Cl2 O7 3_656 1.445(7) ?
Cl2 O10 3_656 1.454(7) ?
Cl2 O10 . 1.454(7) ?
S1 C1 . 1.813(4) ?
O1 C2 . 1.283(4) ?
O2 C2 . 1.225(4) ?
N1 C3 . 1.483(5) ?
N1 H1 . 0.82(4) ?
N1 H2 . 0.78(5) ?
N2 C4 . 1.480(5) ?
N2 H3 . 0.81(4) ?
N2 H4 . 0.92(5) ?
N3 C5 . 1.492(5) ?
N3 H5 . 0.91(4) ?
N3 H6 . 0.78(4) ?
N4 C6 . 1.479(4) ?
N4 H7 . 0.89(4) ?
N4 H8 . 0.87(4) ?
C1 C2 . 1.522(4) ?
C1 H9 . 0.9700 ?
C1 H10 . 0.9700 ?
C3 C4 . 1.473(6) ?
C3 H11 . 0.9700 ?
C3 H12 . 0.9700 ?
C4 H13 . 0.9700 ?
C4 H14 . 0.9700 ?
C5 C6 . 1.491(5) ?
C5 H15 . 0.9700 ?
C5 H16 . 0.9700 ?
C6 H17 . 0.9700 ?
C6 H18 . 0.9700 ?

loop_
_geom_hbond_atom_site_label_D
_geom_hbond_atom_site_label_H
_geom_hbond_atom_site_label_A
_geom_hbond_site_symmetry_A
_geom_hbond_distance_DH
_geom_hbond_distance_HA
_geom_hbond_distance_DA
_geom_hbond_angle_DHA
_geom_hbond_publ_flag
N2 H4 O2 3_566 0.92(5) 2.27(5) 3.053(4) 143(4) y
N4 H8 O2 3_566 0.87(4) 2.53(4) 3.004(4) 115(3) y
N1 H2 O4 2_545 0.78(5) 2.34(5) 3.057(6) 152(5) y
N2 H3 O6 2 0.81(4) 2.26(4) 2.993(5) 151(3) y

loop_
_geom_torsion_atom_site_label_1
_geom_torsion_atom_site_label_2
_geom_torsion_atom_site_label_3
_geom_torsion_atom_site_label_4
_geom_torsion_site_symmetry_1
_geom_torsion
O1 Co1 S1 C1 . 3.03(15)
N2 Co1 S1 C1 . 92.55(16)
N1 Co1 S1 C1 . 178.14(16)
N3 Co1 S1 C1 . -86.10(16)
O1 Co1 S1 Ag1 . 118.21(8)
N2 Co1 S1 Ag1 . -152.26(10)
N1 Co1 S1 Ag1 . -66.67(10)
N3 Co1 S1 Ag1 . 29.09(10)
O3 Ag1 S1 C1 . -171.75(17)
O7 Ag1 S1 C1 . 121.42(19)
O3 Ag1 S1 Co1 . 81.19(12)
O7 Ag1 S1 Co1 . 14.37(15)
N2 Co1 O1 C2 . -89.0(3)
N3 Co1 O1 C2 . 95.8(3)
N4 Co1 O1 C2 . -179.5(3)
S1 Co1 O1 C2 . 2.7(2)
O4 Cl1 O3 Ag1 . -105.1(4)
O6 Cl1 O3 Ag1 . 135.6(4)
O5 Cl1 O3 Ag1 . 18.0(5)
S1 Ag1 O3 Cl1 3_666 -65.0(4)
S1 Ag1 O3 Cl1 . 115.0(4)
O7 Ag1 O3 Cl1 . -137.6(4)
O9 Cl2 O7 Ag1 . 170.9(10)
O8 Cl2 O7 Ag1 . 44.6(12)
O10 Cl2 O7 Ag1 3_656 110.8(11)
O10 Cl2 O7 Ag1 . -69.2(11)
S1 Ag1 O7 Cl2 3_666 -91.0(11)
S1 Ag1 O7 Cl2 . 89.0(11)
O3 Ag1 O7 Cl2 . 14.1(10)
N2 Co1 N1 C3 . 15.0(3)
N3 Co1 N1 C3 . -169.8(3)
N4 Co1 N1 C3 . 105.3(3)
S1 Co1 N1 C3 . -76.6(3)
O1 Co1 N2 C4 . -170.1(3)
N1 Co1 N2 C4 . 10.7(3)
N4 Co1 N2 C4 . -81.7(3)
S1 Co1 N2 C4 . 101.5(3)
O1 Co1 N3 C5 . 76.1(3)
N1 Co1 N3 C5 . -104.3(3)
N4 Co1 N3 C5 . -12.3(3)
S1 Co1 N3 C5 . 164.5(2)
O1 Co1 N4 C6 . -106.3(2)
N2 Co1 N4 C6 . 164.2(3)
N1 Co1 N4 C6 . 78.6(3)
N3 Co1 N4 C6 . -16.9(3)
Co1 S1 C1 C2 . -7.6(3)
Ag1 S1 C1 C2 . -125.4(2)
Co1 O1 C2 O2 . 170.4(3)
Co1 O1 C2 C1 . -8.9(4)
S1 C1 C2 O2 . -168.2(3)
S1 C1 C2 O1 . 11.2(4)
Co1 N1 C3 C4 . -37.7(5)
N1 C3 C4 N2 . 47.0(5)
Co1 N2 C4 C3 . -34.6(4)
Co1 N3 C5 C6 . 38.8(4)
Co1 N4 C6 C5 . 42.3(3)
N3 C5 C6 N4 . -52.6(4)
